data_9007047
loop_
_publ_author_name
'Vocadlo, L.'
'Knight, K. S.'
'Price, G. D.'
'Wood, I. G.'

_publ_section_title
;
 Thermal expansion and crystal structure of FeSi between 4 and 1173 K
 determined by time-of-flight neutron powder diffraction
 Sample: T = 300 K, epsilon FeSi phase
;
_journal_name_full 'Physics and Chemistry of Minerals'
_journal_page_first 132
_journal_page_last 139
_journal_paper_doi 10.1007/s002690100202
_journal_volume 29
_journal_year 2002
_chemical_formula_sum 'Fe Si'
_chemical_name_mineral FeSi
_space_group_IT_number 198
_symmetry_space_group_name_Hall 'P 2ac 2ab 3'
_symmetry_space_group_name_H-M 'P 21 3'
_cell_angle_alpha 90
_cell_angle_beta 90
_cell_angle_gamma 90
_cell_length_a 4.55070
_cell_length_b 4.55070
_cell_length_c 4.55070
_cell_formula_units_Z 4
_cell_volume 94.240
_database_code_amcsd 0008632
_diffrn_ambient_temperature 300
_exptl_crystal_density_diffrn 5.916
_cod_database_code 9007047

loop_
_space_group_symop_operation_xyz
x,y,z
1/2-z,-x,1/2+y
-z,1/2+x,1/2-y
1/2+z,1/2-x,-y
z,x,y
1/2+y,1/2-z,-x
1/2-y,-z,1/2+x
-y,1/2+z,1/2-x
y,z,x
-x,1/2+y,1/2-z
1/2+x,1/2-y,-z
1/2-x,-y,1/2+z

loop_
_atom_site_label
_atom_site_fract_x
_atom_site_fract_y
_atom_site_fract_z
Fe 0.13652 0.13652 0.13652
Si -0.15760 -0.15760 -0.15760

loop_
_cod_related_entry_id
_cod_related_entry_database
_cod_related_entry_code
1 AMCSD 0008632
